data_7204334
loop_
_publ_author_name
'Daniel D. Long'
'Martin D. Smith'
'Angeles Mart\'in'
'Joseph R. Wheatley'
'David G. Watkin'
'Mattaius M\"uller'
'George W. J. Fleet'

_publ_section_title
;
 Complex tetrahydrofurans from carbohydrate lactones: THF amino acids
 as building blocks for unnatural biopolymers
;
_journal_issue 17
_journal_name_full 'J. Chem. Soc., Perkin Trans. 1'
_journal_page_first 1982
_journal_page_last 1998
_journal_paper_doi 10.1039/b111258a
_journal_year 2002
_chemical_compound_source
;
?
;
_chemical_formula_moiety ' C7 H12 N4 O5 '
_chemical_formula_sum 'C7 H12 N4 O5'
_chemical_formula_weight 232.20
_chemical_melting_point ?
_chemical_name_systematic
;                                                                               
?                                                                               
;
_space_group_IT_number 4
_symmetry_cell_setting monoclinic
_symmetry_space_group_name_Hall 'P 2yb'
_symmetry_space_group_name_H-M 'P 1 21 1'
_atom_sites_solution_hydrogens geom
_atom_sites_solution_primary direct
_audit_creation_date 02-19-03
_audit_creation_method CRYSTALS_ver_12-03-99
_cell_angle_alpha 90
_cell_angle_beta 106.03(2)
_cell_angle_gamma 90
_cell_formula_units_Z 2
_cell_length_a 7.147(1)
_cell_length_b 6.349(1)
_cell_length_c 11.384(1)
_cell_measurement_reflns_used 24
_cell_measurement_temperature 293
_cell_measurement_theta_max 32
_cell_measurement_theta_min 30
_cell_volume 496.48(12)
_computing_cell_refinement
; 
Cad4 Express, (Enraf-Nonius, 1989) 
;
_computing_data_collection
; 
Cad4 Express, (Enraf-Nonius, 1989) 
;
_computing_data_reduction
; 
RC93 (Watkin, Prout & Lilley, 1994) 
;
_computing_molecular_graphics
; 
CAMERON (Watkin et al 1996) 
;
_computing_publication_material
; 
CRYSTALS (Watkin et al 2001) 
;
_computing_structure_refinement
; 
CRYSTALS (Watkin et al 2001) 
;
_computing_structure_solution
; 
SIR92 (Altomare et al, 1994) 
;
_diffrn_ambient_temperature 293
_diffrn_measured_fraction_theta_max 1.000
_diffrn_measurement_device_type
; 
Enraf-Nonius Mach3 
;
_diffrn_measurement_method \w/2\q
_diffrn_radiation_monochromator graphite
_diffrn_radiation_type 'Cu K\a'
_diffrn_radiation_wavelength 1.54180
_diffrn_reflns_av_R_equivalents 0.02
_diffrn_reflns_limit_h_max 8
_diffrn_reflns_limit_h_min -8
_diffrn_reflns_limit_k_max 7
_diffrn_reflns_limit_k_min -7
_diffrn_reflns_limit_l_max 14
_diffrn_reflns_limit_l_min -14
_diffrn_reflns_number 3127
_diffrn_reflns_theta_max 73.90
_diffrn_reflns_theta_min 4.04
_diffrn_standards_decay_% 1.67
_diffrn_standards_interval_count 0
_diffrn_standards_interval_time 0
_diffrn_standards_number 3
_exptl_absorpt_coefficient_mu 1.148
_exptl_absorpt_correction_T_max 0.69
_exptl_absorpt_correction_T_min 0.50
_exptl_absorpt_correction_type psi-scan
_exptl_crystal_colour ' colourless '
_exptl_crystal_density_diffrn 1.553
_exptl_crystal_density_meas ?
_exptl_crystal_description ' prism '
_exptl_crystal_F_000 244.933
_exptl_crystal_size_max 0.60
_exptl_crystal_size_mid 0.60
_exptl_crystal_size_min 0.32
_refine_diff_density_max 0.26
_refine_diff_density_min -0.29
_refine_ls_abs_structure_details 'Flack, 0 Friedel-pairs'
_refine_ls_abs_structure_Flack 0.00(14)
_refine_ls_extinction_coef 12.7(8)
_refine_ls_extinction_method 'Larson 1970 Crystallographic Computing eq 22'
_refine_ls_goodness_of_fit_ref 0.9856
_refine_ls_hydrogen_treatment noref
_refine_ls_matrix_type full
_refine_ls_number_parameters 168
_refine_ls_number_reflns 1973
_refine_ls_R_factor_gt 0.0275
_refine_ls_shift/su_max 0.005875
_refine_ls_structure_factor_coef F
_refine_ls_weighting_details
;
Method= Tukey and Prince 
W = [weight] * [1-(deltaF/6*sigmaF)^2]^2 

3.54 -0.501 0.941 
;
_refine_ls_weighting_scheme calc
_refine_ls_wR_factor_ref 0.0230
_reflns_limit_h_max 8
_reflns_limit_h_min -8
_reflns_limit_k_max 7
_reflns_limit_k_min -7
_reflns_limit_l_max 14
_reflns_limit_l_min 0
_reflns_number_gt 1973
_reflns_number_total 1978
_reflns_threshold_expression >3.00\s(I)
_cod_data_source_file b111258a.txt
_cod_data_source_block 1
_cod_depositor_comments
;
The following automatic conversions were performed:
'_symmetry_cell_setting' value 'Monoclinic ' changed to 'monoclinic'
according to '/home/adriana/struct/CIF-dictionaries/cif_core.dic'
dictionary named 'cif_core.dic' version 2.4.1 from 2010-06-29.

Automatic conversion script
Id: cif_fix_enum 1555 2011-01-17 13:19:09Z saulius 

The following automatic conversions were performed:

'_chemical_melting_point' value 'not measured' was changed to '?' -
the value is undefined or not given.

Automatic conversion script
Id: cif_fix_values 1569 2011-02-09 13:29:24Z adriana 
;
_cod_original_cell_volume 496.46(12)
_cod_original_sg_symbol_H-M 'P 1 21 1 '
_cod_original_formula_sum ' C7 H12 N4 O5 '
_cod_database_code 7204334

loop_
_symmetry_equiv_pos_as_xyz
x,y,z
-x,y+1/2,-z

loop_
_atom_site_label
_atom_site_type_symbol
_atom_site_fract_x
_atom_site_fract_y
_atom_site_fract_z
_atom_site_U_iso_or_equiv
_atom_site_occupancy
_atom_site_adp_type
O1 O 0.08366(11) 0.05556(14) 0.16457(7) 0.0305 1.0000 Uani
O25 O 0.45451(13) 0.18978(18) 0.43103(8) 0.0478 1.0000 Uani
O31 O 0.28044(12) -0.25885(16) 0.35219(7) 0.0398 1.0000 Uani
O41 O 0.33617(11) -0.25712(16) 0.04909(8) 0.0370 1.0000 Uani
O52 O -0.28685(11) -0.09666(15) 0.10562(9) 0.0363 1.0000 Uani
N21 N 0.38496(14) 0.18431(18) 0.16656(9) 0.0338 1.0000 Uani
N22 N 0.54246(15) 0.26038(19) 0.2214(1) 0.0391 1.0000 Uani
N23 N 0.6871(2) 0.3391(3) 0.25809(15) 0.0705 1.0000 Uani
N26 N 0.12769(15) 0.2312(2) 0.3816(1) 0.0388 1.0000 Uani
C2 C 0.27582(15) 0.06207(19) 0.23770(9) 0.0257 1.0000 Uani
C3 C 0.34401(16) -0.16857(19) 0.2569(1) 0.0283 1.0000 Uani
C4 C 0.22956(15) -0.27345(19) 0.1375(1) 0.0273 1.0000 Uani
C5 C 0.04071(14) -0.14498(18) 0.10110(9) 0.0239 1.0000 Uani
C24 C 0.29088(17) 0.17000(19) 0.3604(1) 0.0312 1.0000 Uani
C27 C 0.1257(3) 0.3314(3) 0.49635(15) 0.0552 1.0000 Uani
C51 C -0.13012(15) -0.2427(2) 0.1347(1) 0.0305 1.0000 Uani
H31 H 0.4755(13) -0.180(2) 0.2653(12) 0.0270 1.0000 Uiso
H41 H 0.2050(18) -0.4105(14) 0.1540(11) 0.0260 1.0000 Uiso
H51 H 0.0102(18) -0.1157(19) 0.0197(8) 0.0230 1.0000 Uiso
H261 H 0.0194(15) 0.210(3) 0.322(1) 0.0380 1.0000 Uiso
H311 H 0.3763(16) -0.255(3) 0.4199(9) 0.0360 1.0000 Uiso
H411 H 0.307(2) -0.3747(17) 0.0052(12) 0.0330 1.0000 Uiso
H521 H -0.3964(15) -0.172(2) 0.0906(12) 0.0330 1.0000 Uiso
H271 H -0.0114 0.3660 0.4949 0.0583 1.0000 Uiso
H272 H 0.1826 0.2332 0.5657 0.0583 1.0000 Uiso
H273 H 0.2045 0.4637 0.5072 0.0583 1.0000 Uiso
H511 H -0.0934 -0.2748 0.2241 0.0303 1.0000 Uiso
H512 H -0.1697 -0.3757 0.0872 0.0303 1.0000 Uiso

loop_
_atom_site_aniso_label
_atom_site_aniso_U_11
_atom_site_aniso_U_22
_atom_site_aniso_U_33
_atom_site_aniso_U_23
_atom_site_aniso_U_13
_atom_site_aniso_U_12
O1 0.0205(4) 0.0274(4) 0.0372(4) -0.0045(3) -0.0028(3) 0.0002(3)
O25 0.0388(5) 0.0646(7) 0.0325(4) -0.0144(4) -0.0024(4) -0.0027(4)
O31 0.0391(4) 0.0435(5) 0.0305(4) 0.0123(4) -0.0010(3) -0.0047(4)
O41 0.0273(4) 0.0434(5) 0.0436(4) -0.0147(4) 0.0155(3) -0.0066(4)
O52 0.0216(4) 0.0363(5) 0.0526(5) -0.0005(4) 0.0130(4) -0.0017(3)
N21 0.0316(5) 0.0371(6) 0.0313(5) 0.0019(4) 0.0064(4) -0.0074(4)
N22 0.0319(5) 0.0408(6) 0.0456(6) -0.0032(5) 0.0126(4) -0.0082(5)
N23 0.0462(8) 0.0896(11) 0.076(1) -0.0115(9) 0.0170(7) -0.0340(8)
N26 0.0377(5) 0.0402(6) 0.0409(5) -0.0083(5) 0.0148(4) -0.0019(5)
C2 0.0200(5) 0.0281(6) 0.0263(5) -0.0006(4) 0.0021(4) -0.0022(4)
C3 0.0219(5) 0.0303(6) 0.0292(5) 0.0031(4) 0.0014(4) 0.0018(4)
C4 0.0223(5) 0.0267(6) 0.0321(5) -0.0028(5) 0.0062(4) -0.0006(4)
C5 0.0216(5) 0.0271(6) 0.0214(5) -0.0018(4) 0.0031(4) -0.0020(4)
C24 0.0326(6) 0.0311(6) 0.0288(5) -0.0020(5) 0.0065(4) -0.0036(5)
C27 0.0640(9) 0.0548(9) 0.0564(9) -0.0157(7) 0.0327(8) -0.0073(8)
C51 0.0242(5) 0.0312(6) 0.0369(5) -0.0000(5) 0.0099(4) -0.0031(5)

loop_
_atom_type_symbol
_atom_type_scat_dispersion_real
_atom_type_scat_dispersion_imag
_atom_type_scat_Cromer_Mann_a1
_atom_type_scat_Cromer_Mann_b1
_atom_type_scat_Cromer_Mann_a2
_atom_type_scat_Cromer_Mann_b2
_atom_type_scat_Cromer_Mann_a3
_atom_type_scat_Cromer_Mann_b3
_atom_type_scat_Cromer_Mann_a4
_atom_type_scat_Cromer_Mann_b4
_atom_type_scat_Cromer_Mann_c
_atom_type_scat_source
'C   ' 0.0181 0.0091 2.3100 20.8439 1.0200 10.2075 1.5886 0.5687 0.8650 51.6512 0.2156 International_Tables_Vol_IV_Table_2.2B
'H   ' 0.0000 0.0000 0.4930 10.5109 0.3229 26.1257 0.1402 3.1424 0.0408 57.7997 0.0030 International_Tables_Vol_IV_Table_2.2B
'N   ' 0.0311 0.0180 12.2126 0.0057 3.1322 9.8933 2.0125 28.9975 1.1663 0.5826 -11.5290 International_Tables_Vol_IV_Table_2.2B
'O   ' 0.0492 0.0322 3.0485 13.2771 2.2868 5.7011 1.5463 0.3239 0.8670 32.9089 0.2508 International_Tables_Vol_IV_Table_2.2B

loop_
_geom_angle_atom_site_label_1
_geom_angle_site_symmetry_1
_geom_angle_atom_site_label_2
_geom_angle_site_symmetry_2
_geom_angle_atom_site_label_3
_geom_angle_site_symmetry_3
_geom_angle
_geom_angle_publ_flag
C2 . O1 . C5 . 111.11(8) yes
N22 . N21 . C2 . 118.3(1) yes
N21 . N22 . N23 . 171.56(15) yes
C24 . N26 . C27 . 121.55(12) yes
O1 . C2 . N21 . 105.55(8) yes
O1 . C2 . C3 . 106.09(9) yes
N21 . C2 . C3 . 112.34(9) yes
O1 . C2 . C24 . 111.51(9) yes
N21 . C2 . C24 . 110.32(9) yes
C3 . C2 . C24 . 110.86(9) yes
O31 . C3 . C2 . 109.8(1) yes
O31 . C3 . C4 . 107.44(9) yes
C2 . C3 . C4 . 102.53(8) yes
O41 . C4 . C3 . 109.67(8) yes
O41 . C4 . C5 . 111.92(9) yes
C3 . C4 . C5 . 102.90(9) yes
O1 . C5 . C4 . 106.39(8) yes
O1 . C5 . C51 . 107.98(9) yes
C4 . C5 . C51 . 115.2(1) yes
O25 . C24 . N26 . 125.60(11) yes
O25 . C24 . C2 . 117.2(1) yes
N26 . C24 . C2 . 117.2(1) yes
O52 . C51 . C5 . 108.3(1) yes

loop_
_geom_bond_atom_site_label_1
_geom_bond_site_symmetry_1
_geom_bond_atom_site_label_2
_geom_bond_site_symmetry_2
_geom_bond_distance
_geom_bond_publ_flag
O1 . C2 . 1.3963(12) yes
O1 . C5 . 1.4541(13) yes
O25 . C24 . 1.2292(14) yes
O31 . C3 . 1.4085(14) yes
O41 . C4 . 1.4240(13) yes
O52 . C51 . 1.4211(15) yes
N21 . N22 . 1.2256(14) yes
N21 . C2 . 1.4884(14) yes
N22 . N23 . 1.1202(17) yes
N26 . C24 . 1.3135(16) yes
N26 . C27 . 1.4566(18) yes
C2 . C3 . 1.5396(16) yes
C2 . C24 . 1.5324(15) yes
C3 . C4 . 1.5316(15) yes
C4 . C5 . 1.5329(15) yes
C5 . C51 . 1.5097(14) yes

loop_
_cod_related_entry_id
_cod_related_entry_database
_cod_related_entry_code
1 ChemSpider 9141572
